data_7059974
loop_
_publ_author_name
'Li, Xiang'
'Liu, Yu-Han'
'Zhu, Guang-Zhou'
'Gao, Feng'

_publ_section_title
;
 Stabilization and isolation of radical cation and dication salts of a
 tetrathiafulvalene derivative functionalized with amino groups
;
_journal_issue 39
_journal_name_full 'New Journal of Chemistry'
_journal_page_first 16959
_journal_page_last 16964
_journal_paper_doi 10.1039/D0NJ04033A
_journal_volume 44
_journal_year 2020
_chemical_formula_sum 'C12 H12 N2 S6'
_chemical_formula_weight 376.60
_space_group_crystal_system monoclinic
_space_group_IT_number 14
_space_group_name_Hall '-P 2ybc'
_space_group_name_H-M_alt 'P 1 21/c 1'
_atom_sites_solution_hydrogens geom
_audit_creation_method SHELXL-2018/3
_audit_update_record
;
2020-09-07 deposited with the CCDC.	2020-09-11 downloaded from the CCDC.
;
_cell_angle_alpha 90
_cell_angle_beta 101.055(3)
_cell_angle_gamma 90
_cell_formula_units_Z 4
_cell_length_a 18.541(4)
_cell_length_b 11.086(2)
_cell_length_c 7.6415(16)
_cell_measurement_reflns_used 5823
_cell_measurement_temperature 123(2)
_cell_measurement_theta_max 27.36
_cell_measurement_theta_min 2.15
_cell_volume 1541.5(5)
_computing_cell_refinement 'Bruker SMART'
_computing_data_collection 'Bruker SMART'
_computing_data_reduction 'Bruker SAINT'
_computing_molecular_graphics 'Bruker SHELXTL'
_computing_publication_material 'Bruker SHELXTL'
_computing_structure_refinement 'SHELXL-2018/3 (Sheldrick, 2018)'
_computing_structure_solution 'SHELXL-2018/3 (Sheldrick, 2018)'
_diffrn_ambient_temperature 123(2)
_diffrn_measured_fraction_theta_full 0.995
_diffrn_measured_fraction_theta_max 0.995
_diffrn_measurement_device_type 'Bruker APEX-DUO CCD'
_diffrn_measurement_method '\f and \w scans'
_diffrn_radiation_type MoK\a
_diffrn_radiation_wavelength 0.71073
_diffrn_reflns_av_R_equivalents 0.0418
_diffrn_reflns_av_unetI/netI 0.0358
_diffrn_reflns_Laue_measured_fraction_full 0.995
_diffrn_reflns_Laue_measured_fraction_max 0.995
_diffrn_reflns_limit_h_max 22
_diffrn_reflns_limit_h_min -22
_diffrn_reflns_limit_k_max 12
_diffrn_reflns_limit_k_min -13
_diffrn_reflns_limit_l_max 9
_diffrn_reflns_limit_l_min -8
_diffrn_reflns_number 11984
_diffrn_reflns_point_group_measured_fraction_full 0.995
_diffrn_reflns_point_group_measured_fraction_max 0.995
_diffrn_reflns_theta_full 25.242
_diffrn_reflns_theta_max 25.999
_diffrn_reflns_theta_min 2.151
_exptl_absorpt_coefficient_mu 0.876
_exptl_absorpt_correction_T_max 0.8798
_exptl_absorpt_correction_T_min 0.8306
_exptl_absorpt_correction_type multi-scan
_exptl_absorpt_process_details sadabs
_exptl_crystal_colour red
_exptl_crystal_density_diffrn 1.623
_exptl_crystal_description block
_exptl_crystal_F_000 776
_exptl_crystal_size_max 0.220
_exptl_crystal_size_mid 0.200
_exptl_crystal_size_min 0.150
_refine_diff_density_max 0.727
_refine_diff_density_min -0.545
_refine_diff_density_rms 0.084
_refine_ls_extinction_method none
_refine_ls_goodness_of_fit_ref 1.066
_refine_ls_hydrogen_treatment constr
_refine_ls_matrix_type full
_refine_ls_number_parameters 183
_refine_ls_number_reflns 3023
_refine_ls_number_restraints 0
_refine_ls_restrained_S_all 1.066
_refine_ls_R_factor_all 0.0463
_refine_ls_R_factor_gt 0.0379
_refine_ls_shift/su_max 0.000
_refine_ls_shift/su_mean 0.000
_refine_ls_structure_factor_coef Fsqd
_refine_ls_weighting_details 'w=1/[\s^2^(Fo^2^)+(0.0724P)^2^+0.6814P] where P=(Fo^2^+2Fc^2^)/3'
_refine_ls_weighting_scheme calc
_refine_ls_wR_factor_gt 0.1128
_refine_ls_wR_factor_ref 0.1191
_reflns_Friedel_coverage 0.000
_reflns_number_gt 2599
_reflns_number_total 3023
_reflns_threshold_expression 'I > 2\s(I)'
_cod_data_source_file d0nj04033a2.cif
_cod_data_source_block 20130715g
_cod_depositor_comments 'Adding full bibliography for 7059974--7059976.cif.'
_cod_original_cell_volume 1541.6(6)
_cod_original_sg_symbol_H-M 'P 21/c'
_cod_database_code 7059974
_shelx_shelxl_version_number 2018/3
_shelx_space_group_comment
;
The symmetry employed for this shelxl refinement is uniquely defined
by the following loop, which should always be used as a source of
symmetry information in preference to the above space-group names.
They are only intended as comments.
;
_shelx_estimated_absorpt_t_min 0.831
_shelx_estimated_absorpt_t_max 0.880

loop_
_space_group_symop_operation_xyz
'x, y, z'
'-x, y+1/2, -z+1/2'
'-x, -y, -z'
'x, -y-1/2, z-1/2'

loop_
_atom_site_label
_atom_site_type_symbol
_atom_site_fract_x
_atom_site_fract_y
_atom_site_fract_z
_atom_site_U_iso_or_equiv
_atom_site_adp_type
_atom_site_occupancy
_atom_site_site_symmetry_order
_atom_site_calc_flag
_atom_site_refinement_flags_posn
_atom_site_refinement_flags_adp
_atom_site_refinement_flags_occupancy
_atom_site_disorder_assembly
_atom_site_disorder_group
C1 C 0.60654(13) 0.8282(2) 0.6550(3) 0.0237(5) Uani 1 1 d . . . . .
C2 C 0.60857(13) 0.9271(2) 0.7722(3) 0.0229(5) Uani 1 1 d . . . . .
C3 C 0.54410(13) 0.9810(2) 0.7955(3) 0.0229(5) Uani 1 1 d . . . . .
H3 H 0.545590 1.048059 0.873612 0.027 Uiso 1 1 calc R U . . .
C4 C 0.47726(13) 0.93780(19) 0.7054(3) 0.0205(5) Uani 1 1 d . . . . .
C5 C 0.47481(13) 0.8429(2) 0.5856(3) 0.0217(5) Uani 1 1 d . . . . .
C6 C 0.53965(13) 0.7890(2) 0.5608(3) 0.0241(5) Uani 1 1 d . . . . .
H6 H 0.537963 0.724570 0.478147 0.029 Uiso 1 1 calc R U . . .
C7 C 0.33983(13) 0.9078(2) 0.5691(3) 0.0247(5) Uani 1 1 d . . . . .
C8 C 0.26704(14) 0.9222(2) 0.5223(4) 0.0286(6) Uani 1 1 d . . . . .
C9 C 0.13740(14) 0.9424(3) 0.3293(4) 0.0347(6) Uani 1 1 d . . . . .
C10 C 0.14085(15) 1.0265(3) 0.4566(4) 0.0372(6) Uani 1 1 d . . . . .
C11 C 0.0999(2) 0.8945(5) -0.0301(6) 0.098(2) Uani 1 1 d . . . . .
H11A H 0.130033 0.964316 -0.048116 0.147 Uiso 1 1 calc R U . . .
H11B H 0.060486 0.884235 -0.134630 0.147 Uiso 1 1 calc R U . . .
H11C H 0.130622 0.821888 -0.013782 0.147 Uiso 1 1 calc R U . . .
C12 C 0.1193(2) 1.2685(3) 0.4992(5) 0.0660(11) Uani 1 1 d . . . . .
H12A H 0.162878 1.261281 0.594182 0.099 Uiso 1 1 calc R U . . .
H12B H 0.087225 1.332102 0.529890 0.099 Uiso 1 1 calc R U . . .
H12C H 0.134502 1.288837 0.386828 0.099 Uiso 1 1 calc R U . . .
N1 N 0.67320(12) 0.7785(2) 0.6319(3) 0.0315(5) Uani 1 1 d . . . . .
H1B H 0.700234 0.757534 0.727882 0.038 Uiso 1 1 d R U . . .
H1A H 0.670734 0.712533 0.566782 0.038 Uiso 1 1 d R U . . .
N2 N 0.67733(11) 0.9637(2) 0.8702(3) 0.0295(5) Uani 1 1 d . . . . .
H2B H 0.677029 1.030591 0.928387 0.035 Uiso 1 1 d R U . . .
H2A H 0.713429 0.966692 0.799586 0.035 Uiso 1 1 d R U . . .
S1 S 0.38755(3) 0.79658(5) 0.47576(8) 0.02579(18) Uani 1 1 d . . . . .
S2 S 0.39273(3) 0.99614(5) 0.73497(8) 0.02610(18) Uani 1 1 d . . . . .
S3 S 0.21163(4) 0.84024(6) 0.35124(10) 0.0366(2) Uani 1 1 d . . . . .
S4 S 0.21719(4) 1.02153(7) 0.63200(10) 0.0370(2) Uani 1 1 d . . . . .
S5 S 0.06060(4) 0.91815(8) 0.16394(12) 0.0512(3) Uani 1 1 d . . . . .
S6 S 0.07054(4) 1.12775(9) 0.47491(13) 0.0583(3) Uani 1 1 d . . . . .

loop_
_atom_site_aniso_label
_atom_site_aniso_U_11
_atom_site_aniso_U_22
_atom_site_aniso_U_33
_atom_site_aniso_U_23
_atom_site_aniso_U_13
_atom_site_aniso_U_12
C1 0.0291(12) 0.0208(11) 0.0226(13) 0.0052(9) 0.0083(10) 0.0003(9)
C2 0.0278(12) 0.0216(12) 0.0190(12) 0.0046(9) 0.0034(10) -0.0033(9)
C3 0.0325(13) 0.0176(11) 0.0173(12) 0.0005(8) 0.0018(10) 0.0001(9)
C4 0.0269(12) 0.0168(11) 0.0178(12) 0.0032(8) 0.0044(9) 0.0030(9)
C5 0.0270(12) 0.0186(11) 0.0182(12) 0.0039(9) 0.0011(9) -0.0003(9)
C6 0.0334(13) 0.0185(11) 0.0212(13) -0.0005(9) 0.0072(10) 0.0014(9)
C7 0.0282(13) 0.0218(11) 0.0236(13) 0.0019(9) 0.0039(10) 0.0009(9)
C8 0.0257(13) 0.0286(13) 0.0312(14) 0.0024(10) 0.0048(11) -0.0018(10)
C9 0.0244(13) 0.0388(15) 0.0402(17) 0.0049(12) 0.0039(11) -0.0011(11)
C10 0.0262(13) 0.0452(16) 0.0394(17) 0.0030(13) 0.0043(12) 0.0036(12)
C11 0.066(3) 0.155(5) 0.064(3) -0.055(3) -0.011(2) 0.053(3)
C12 0.077(3) 0.055(2) 0.061(2) -0.0091(18) 0.000(2) 0.0267(19)
N1 0.0288(11) 0.0330(12) 0.0334(13) -0.0016(9) 0.0081(10) 0.0041(9)
N2 0.0287(11) 0.0322(11) 0.0266(12) -0.0014(9) 0.0025(9) -0.0046(9)
S1 0.0285(3) 0.0213(3) 0.0253(4) -0.0025(2) -0.0006(3) 0.0000(2)
S2 0.0273(3) 0.0274(3) 0.0229(3) -0.0031(2) 0.0031(3) 0.0047(2)
S3 0.0274(4) 0.0301(4) 0.0489(5) -0.0026(3) -0.0008(3) -0.0044(3)
S4 0.0284(4) 0.0484(4) 0.0341(4) -0.0019(3) 0.0054(3) 0.0054(3)
S5 0.0300(4) 0.0612(5) 0.0561(6) -0.0060(4) -0.0073(3) -0.0025(3)
S6 0.0340(4) 0.0749(6) 0.0636(6) -0.0137(5) 0.0035(4) 0.0193(4)

loop_
_atom_type_symbol
_atom_type_description
_atom_type_scat_dispersion_real
_atom_type_scat_dispersion_imag
_atom_type_scat_source
C C 0.0033 0.0016 'International Tables Vol C Tables 4.2.6.8 and 6.1.1.4'
H H 0.0000 0.0000 'International Tables Vol C Tables 4.2.6.8 and 6.1.1.4'
N N 0.0061 0.0033 'International Tables Vol C Tables 4.2.6.8 and 6.1.1.4'
S S 0.1246 0.1234 'International Tables Vol C Tables 4.2.6.8 and 6.1.1.4'

loop_
_geom_angle_atom_site_label_1
_geom_angle_atom_site_label_2
_geom_angle_atom_site_label_3
_geom_angle
_geom_angle_site_symmetry_1
_geom_angle_site_symmetry_3
_geom_angle_publ_flag
C6 C1 N1 122.6(2) . . ?
C6 C1 C2 119.2(2) . . ?
N1 C1 C2 118.1(2) . . ?
C3 C2 N2 121.7(2) . . ?
C3 C2 C1 120.1(2) . . ?
N2 C2 C1 118.2(2) . . ?
C2 C3 C4 120.1(2) . . ?
C2 C3 H3 119.9 . . ?
C4 C3 H3 119.9 . . ?
C3 C4 C5 120.2(2) . . ?
C3 C4 S2 123.15(18) . . ?
C5 C4 S2 116.61(18) . . ?
C6 C5 C4 119.7(2) . . ?
C6 C5 S1 123.60(19) . . ?
C4 C5 S1 116.64(18) . . ?
C1 C6 C5 120.6(2) . . ?
C1 C6 H6 119.7 . . ?
C5 C6 H6 119.7 . . ?
C8 C7 S2 121.6(2) . . ?
C8 C7 S1 122.6(2) . . ?
S2 C7 S1 115.72(14) . . ?
C7 C8 S4 123.1(2) . . ?
C7 C8 S3 123.6(2) . . ?
S4 C8 S3 113.27(14) . . ?
C10 C9 S5 123.7(2) . . ?
C10 C9 S3 116.7(2) . . ?
S5 C9 S3 119.11(17) . . ?
C9 C10 S6 125.0(2) . . ?
C9 C10 S4 116.9(2) . . ?
S6 C10 S4 117.67(17) . . ?
S5 C11 H11A 109.5 . . ?
S5 C11 H11B 109.5 . . ?
H11A C11 H11B 109.5 . . ?
S5 C11 H11C 109.5 . . ?
H11A C11 H11C 109.5 . . ?
H11B C11 H11C 109.5 . . ?
S6 C12 H12A 109.5 . . ?
S6 C12 H12B 109.5 . . ?
H12A C12 H12B 109.5 . . ?
S6 C12 H12C 109.5 . . ?
H12A C12 H12C 109.5 . . ?
H12B C12 H12C 109.5 . . ?
C1 N1 H1B 113.3 . . ?
C1 N1 H1A 116.6 . . ?
H1B N1 H1A 102.8 . . ?
C2 N2 H2B 115.2 . . ?
C2 N2 H2A 112.2 . . ?
H2B N2 H2A 109.9 . . ?
C7 S1 C5 95.23(11) . . ?
C7 S2 C4 95.23(11) . . ?
C8 S3 C9 94.20(13) . . ?
C8 S4 C10 94.40(14) . . ?
C9 S5 C11 102.61(17) . . ?
C10 S6 C12 101.41(16) . . ?

loop_
_geom_bond_atom_site_label_1
_geom_bond_atom_site_label_2
_geom_bond_distance
_geom_bond_site_symmetry_2
_geom_bond_publ_flag
C1 C6 1.379(3) . ?
C1 N1 1.395(3) . ?
C1 C2 1.411(3) . ?
C2 C3 1.378(3) . ?
C2 N2 1.409(3) . ?
C3 C4 1.383(3) . ?
C3 H3 0.9500 . ?
C4 C5 1.390(3) . ?
C4 S2 1.750(2) . ?
C5 C6 1.388(3) . ?
C5 S1 1.751(2) . ?
C6 H6 0.9500 . ?
C7 C8 1.338(4) . ?
C7 S2 1.747(3) . ?
C7 S1 1.747(2) . ?
C8 S4 1.751(3) . ?
C8 S3 1.754(3) . ?
C9 C10 1.340(4) . ?
C9 S5 1.734(3) . ?
C9 S3 1.765(3) . ?
C10 S6 1.746(3) . ?
C10 S4 1.754(3) . ?
C11 S5 1.793(4) . ?
C11 H11A 0.9800 . ?
C11 H11B 0.9800 . ?
C11 H11C 0.9800 . ?
C12 S6 1.795(4) . ?
C12 H12A 0.9800 . ?
C12 H12B 0.9800 . ?
C12 H12C 0.9800 . ?
N1 H1B 0.8380 . ?
N1 H1A 0.8810 . ?
N2 H2B 0.8656 . ?
N2 H2A 0.9375 . ?

loop_
_geom_torsion_atom_site_label_1
_geom_torsion_atom_site_label_2
_geom_torsion_atom_site_label_3
_geom_torsion_atom_site_label_4
_geom_torsion
_geom_torsion_site_symmetry_1
_geom_torsion_site_symmetry_2
_geom_torsion_site_symmetry_3
_geom_torsion_site_symmetry_4
_geom_torsion_publ_flag
C6 C1 C2 C3 1.9(3) . . . . ?
N1 C1 C2 C3 178.3(2) . . . . ?
C6 C1 C2 N2 178.5(2) . . . . ?
N1 C1 C2 N2 -5.1(3) . . . . ?
N2 C2 C3 C4 -175.9(2) . . . . ?
C1 C2 C3 C4 0.6(3) . . . . ?
C2 C3 C4 C5 -2.6(3) . . . . ?
C2 C3 C4 S2 176.87(17) . . . . ?
C3 C4 C5 C6 2.0(3) . . . . ?
S2 C4 C5 C6 -177.44(18) . . . . ?
C3 C4 C5 S1 -178.98(18) . . . . ?
S2 C4 C5 S1 1.5(2) . . . . ?
N1 C1 C6 C5 -178.7(2) . . . . ?
C2 C1 C6 C5 -2.4(4) . . . . ?
C4 C5 C6 C1 0.5(4) . . . . ?
S1 C5 C6 C1 -178.42(18) . . . . ?
S2 C7 C8 S4 -4.8(3) . . . . ?
S1 C7 C8 S4 172.59(14) . . . . ?
S2 C7 C8 S3 177.48(14) . . . . ?
S1 C7 C8 S3 -5.1(3) . . . . ?
S5 C9 C10 S6 -1.7(4) . . . . ?
S3 C9 C10 S6 -173.68(17) . . . . ?
S5 C9 C10 S4 170.07(16) . . . . ?
S3 C9 C10 S4 -1.9(3) . . . . ?
C8 C7 S1 C5 175.5(2) . . . . ?
S2 C7 S1 C5 -6.95(15) . . . . ?
C6 C5 S1 C7 -177.8(2) . . . . ?
C4 C5 S1 C7 3.2(2) . . . . ?
C8 C7 S2 C4 -174.8(2) . . . . ?
S1 C7 S2 C4 7.60(15) . . . . ?
C3 C4 S2 C7 175.1(2) . . . . ?
C5 C4 S2 C7 -5.4(2) . . . . ?
C7 C8 S3 C9 -162.0(2) . . . . ?
S4 C8 S3 C9 20.11(17) . . . . ?
C10 C9 S3 C8 -11.1(3) . . . . ?
S5 C9 S3 C8 176.55(18) . . . . ?
C7 C8 S4 C10 161.2(2) . . . . ?
S3 C8 S4 C10 -20.93(17) . . . . ?
C9 C10 S4 C8 13.8(3) . . . . ?
S6 C10 S4 C8 -173.74(18) . . . . ?
C10 C9 S5 C11 138.8(3) . . . . ?
S3 C9 S5 C11 -49.4(3) . . . . ?
C9 C10 S6 C12 -130.3(3) . . . . ?
S4 C10 S6 C12 58.0(2) . . . . ?
